data_1506964
loop_
_publ_author_name
'Overman, Larry E.'
'Velthuisen, Emile J.'

_publ_section_title
;
 Stereocontrolled construction of either stereoisomer of
 12-oxatricyclo[6.3.1.0(2,7)]dodecanes using Prins-pinacol reactions.
;
_journal_issue 21
_journal_name_full 'Organic letters'
_journal_page_first 3853
_journal_page_last 3856
_journal_paper_doi 10.1021/ol0482745
_journal_volume 6
_journal_year 2004
_chemical_formula_sum 'C20 H25 N O6'
_chemical_formula_weight 375.41
_chemical_name_systematic
; 

 ? 

;
_space_group_IT_number 14
_symmetry_cell_setting monoclinic
_symmetry_space_group_name_Hall '-P 2ybc'
_symmetry_space_group_name_H-M 'P 1 21/c 1'
_atom_sites_solution_hydrogens mixed
_atom_sites_solution_primary direct
_atom_sites_solution_secondary difmap
_audit_creation_method SHELXTL
_cell_angle_alpha 90.00
_cell_angle_beta 113.258(2)
_cell_angle_gamma 90.00
_cell_formula_units_Z 4
_cell_length_a 12.1406(18)
_cell_length_b 13.1539(19)
_cell_length_c 12.9650(19)
_cell_measurement_temperature 163(2)
_cell_volume 1902.2(5)
_computing_cell_refinement 'Bruker SMART/SAINT'
_computing_data_collection 'Bruker SMART'
_computing_data_reduction 'Bruker SAINT'
_computing_molecular_graphics 'Bruker SHELXTL'
_computing_publication_material 'Bruker SHELXTL'
_computing_structure_refinement 'Bruker SHELXTL'
_computing_structure_solution 'Bruker SHELXTL'
_diffrn_ambient_temperature 163(2)
_diffrn_measured_fraction_theta_full 0.994
_diffrn_measured_fraction_theta_max 0.994
_diffrn_measurement_device_type 'CCD area detector'
_diffrn_measurement_method 'omega scans'
_diffrn_radiation_monochromator graphite
_diffrn_radiation_source 'sealed tube'
_diffrn_radiation_type MoK\a
_diffrn_radiation_wavelength 0.71073
_diffrn_reflns_av_R_equivalents 0.0305
_diffrn_reflns_av_sigmaI/netI 0.0231
_diffrn_reflns_limit_h_max 13
_diffrn_reflns_limit_h_min -14
_diffrn_reflns_limit_k_max 15
_diffrn_reflns_limit_k_min -15
_diffrn_reflns_limit_l_max 15
_diffrn_reflns_limit_l_min -15
_diffrn_reflns_number 15573
_diffrn_reflns_theta_full 24.71
_diffrn_reflns_theta_max 24.71
_diffrn_reflns_theta_min 1.83
_diffrn_standards_decay_% '< 1.0'
_diffrn_standards_interval_count 'initial 50 frames recollected'
_diffrn_standards_number '50 frames'
_exptl_absorpt_coefficient_mu 0.097
_exptl_absorpt_correction_T_max 0.9771
_exptl_absorpt_correction_T_min 0.9651
_exptl_absorpt_correction_type multi-scan
_exptl_absorpt_process_details 'Bruker SADABS'
_exptl_crystal_colour pale_yellow
_exptl_crystal_density_diffrn 1.311
_exptl_crystal_density_meas ?
_exptl_crystal_density_method 'not measured'
_exptl_crystal_description irregular
_exptl_crystal_F_000 800
_exptl_crystal_size_max 0.37
_exptl_crystal_size_mid 0.36
_exptl_crystal_size_min 0.24
_refine_diff_density_max 0.807
_refine_diff_density_min -0.569
_refine_diff_density_rms 0.050
_refine_ls_extinction_method none
_refine_ls_goodness_of_fit_ref 1.032
_refine_ls_hydrogen_treatment mixed
_refine_ls_matrix_type full
_refine_ls_number_parameters 312
_refine_ls_number_reflns 3233
_refine_ls_number_restraints 0
_refine_ls_restrained_S_all 1.032
_refine_ls_R_factor_all 0.0695
_refine_ls_R_factor_gt 0.0509
_refine_ls_shift/su_max 0.000
_refine_ls_shift/su_mean 0.000
_refine_ls_structure_factor_coef Fsqd
_refine_ls_weighting_details 'calc w=1/[\s^2^(Fo^2^)+(0.0635P)^2^+2.1340P] where P=(Fo^2^+2Fc^2^)/3'
_refine_ls_weighting_scheme calc
_refine_ls_wR_factor_gt 0.1321
_refine_ls_wR_factor_ref 0.1492
_reflns_number_gt 2464
_reflns_number_total 3233
_reflns_threshold_expression >2sigma(I)
_cod_data_source_file ol0482745si20040830_022042.cif
_cod_data_source_block leo167
_cod_depositor_comments
;
The following automatic conversions were performed:

'_symmetry_cell_setting' value 'Monoclinic' changed to 'monoclinic'
according to /home/saulius/struct/CIF-dictionaries/cif_core.dic
dictionary named 'cif_core.dic' version 2.4.1 from 2010-06-29.

Automatic conversion script
Id: cif_fix_values 1715 2011-07-08 13:25:40Z adriana 

The following automatic conversions were performed:

'_exptl_crystal_density_meas' value 'n/a' was changed to '?' - the
value is perceived as not measured.

Automatic conversion script
Id: cif_fix_values 3008 2015-01-20 13:52:24Z robertas 

The following automatic conversions were performed:

'_atom_sites_solution_hydrogens' value 'difmap & geom' was changed to
'mixed'.

Automatic conversion script
Id: cif_fix_values 6452 2018-10-05 10:23:21Z andrius 
;
_cod_original_sg_symbol_H-M P2(1)/c
_cod_database_code 1506964

loop_
_symmetry_equiv_pos_as_xyz
'x, y, z'
'-x, y+1/2, -z+1/2'
'-x, -y, -z'
'x, -y-1/2, z-1/2'

loop_
_atom_site_label
_atom_site_type_symbol
_atom_site_fract_x
_atom_site_fract_y
_atom_site_fract_z
_atom_site_U_iso_or_equiv
_atom_site_adp_type
_atom_site_occupancy
_atom_site_symmetry_multiplicity
_atom_site_calc_flag
_atom_site_refinement_flags
N1 N 0.9230(2) -0.22566(16) 0.22930(19) 0.0379(5) Uani 1 1 d .
O1 O 0.70253(15) 0.41999(12) 0.48551(13) 0.0318(4) Uani 1 1 d .
O2 O 0.58234(17) 0.50847(15) 0.32379(15) 0.0437(5) Uani 1 1 d .
O3 O 0.77990(15) 0.16689(12) 0.43424(13) 0.0311(4) Uani 1 1 d .
O4 O 0.82861(16) 0.06451(13) 0.58499(14) 0.0363(4) Uani 1 1 d .
O5 O 0.9676(2) -0.30500(16) 0.27608(18) 0.0586(6) Uani 1 1 d .
O6 O 0.9015(2) -0.20854(16) 0.13084(17) 0.0564(6) Uani 1 1 d .
C1 C 0.7365(2) 0.34152(18) 0.4266(2) 0.0282(5) Uani 1 1 d .
C2 C 0.8514(2) 0.3704(2) 0.4143(2) 0.0359(6) Uani 1 1 d .
C3 C 0.8342(3) 0.4703(2) 0.3503(2) 0.0394(6) Uani 1 1 d .
C4 C 0.7879(3) 0.5513(2) 0.4067(2) 0.0403(7) Uani 1 1 d .
C5 C 0.6804(3) 0.5148(2) 0.4275(2) 0.0377(6) Uani 1 1 d .
C6 C 0.4735(3) 0.4801(3) 0.3329(3) 0.0560(8) Uani 1 1 d .
C7 C 0.7421(2) 0.24502(18) 0.4932(2) 0.0296(5) Uani 1 1 d .
C8 C 0.6238(2) 0.21673(18) 0.4984(2) 0.0299(5) Uani 1 1 d .
C9 C 0.6110(2) 0.2352(2) 0.6043(2) 0.0385(6) Uani 1 1 d .
H9A H 0.6327 0.3069 0.6263 0.046 Uiso 1 1 calc R
H9B H 0.6695 0.1919 0.6628 0.046 Uiso 1 1 calc R
C10 C 0.4887(3) 0.2157(3) 0.6032(3) 0.0600(9) Uani 1 1 d .
H10A H 0.4981 0.1927 0.6789 0.072 Uiso 1 1 calc R
H10B H 0.4440 0.2807 0.5880 0.072 Uiso 1 1 calc R
C11 C 0.4182(4) 0.1422(5) 0.5231(4) 0.1066(19) Uani 1 1 d .
H11A H 0.3346 0.1480 0.5171 0.128 Uiso 1 1 calc R
H11B H 0.4474 0.0739 0.5535 0.128 Uiso 1 1 calc R
C12 C 0.4163(3) 0.1479(3) 0.4097(3) 0.0718(11) Uani 1 1 d .
H12A H 0.3566 0.1995 0.3662 0.086 Uiso 1 1 calc R
H12B H 0.3902 0.0814 0.3721 0.086 Uiso 1 1 calc R
C13 C 0.5350(3) 0.1746(2) 0.4080(2) 0.0444(7) Uani 1 1 d .
C14 C 0.8179(2) 0.07917(18) 0.48972(19) 0.0277(5) Uani 1 1 d .
C15 C 0.8452(2) 0.00197(17) 0.41892(19) 0.0266(5) Uani 1 1 d .
C16 C 0.8402(2) 0.02422(19) 0.3120(2) 0.0293(5) Uani 1 1 d .
C17 C 0.8647(2) -0.05020(19) 0.2490(2) 0.0312(6) Uani 1 1 d .
C18 C 0.8953(2) -0.14589(18) 0.2955(2) 0.0303(5) Uani 1 1 d .
C19 C 0.9023(2) -0.17040(19) 0.4017(2) 0.0321(6) Uani 1 1 d .
C20 C 0.8772(2) -0.09571(19) 0.4635(2) 0.0296(5) Uani 1 1 d .
H1 H 0.672(2) 0.3336(18) 0.356(2) 0.025(6) Uiso 1 1 d .
H2A H 0.875(3) 0.314(2) 0.379(2) 0.045(8) Uiso 1 1 d .
H2B H 0.914(2) 0.3758(19) 0.490(2) 0.031(7) Uiso 1 1 d .
H3A H 0.776(3) 0.459(2) 0.276(3) 0.041(8) Uiso 1 1 d .
H3B H 0.911(3) 0.489(2) 0.347(2) 0.051(8) Uiso 1 1 d .
H4A H 0.847(3) 0.570(2) 0.478(3) 0.054(9) Uiso 1 1 d .
H4B H 0.766(2) 0.615(2) 0.363(2) 0.039(7) Uiso 1 1 d .
H5 H 0.656(2) 0.563(2) 0.478(2) 0.044(8) Uiso 1 1 d .
H6A H 0.478(3) 0.407(3) 0.360(3) 0.056(9) Uiso 1 1 d .
H6B H 0.456(3) 0.534(3) 0.380(3) 0.069(11) Uiso 1 1 d .
H6C H 0.409(3) 0.480(3) 0.257(3) 0.071(11) Uiso 1 1 d .
H7 H 0.802(2) 0.2512(18) 0.568(2) 0.025(6) Uiso 1 1 d .
H13 H 0.546(3) 0.167(3) 0.342(3) 0.084(12) Uiso 1 1 d .
H16 H 0.823(2) 0.094(2) 0.282(2) 0.036(7) Uiso 1 1 d .
H17 H 0.864(3) -0.035(2) 0.176(3) 0.045(8) Uiso 1 1 d .
H19 H 0.922(2) -0.238(2) 0.431(2) 0.035(7) Uiso 1 1 d .
H20 H 0.880(2) -0.1122(19) 0.533(2) 0.032(7) Uiso 1 1 d .

loop_
_atom_site_aniso_label
_atom_site_aniso_U_11
_atom_site_aniso_U_22
_atom_site_aniso_U_33
_atom_site_aniso_U_23
_atom_site_aniso_U_13
_atom_site_aniso_U_12
N1 0.0432(13) 0.0319(12) 0.0438(13) -0.0019(10) 0.0228(11) -0.0006(10)
O1 0.0418(10) 0.0289(9) 0.0292(9) 0.0004(7) 0.0187(8) 0.0030(7)
O2 0.0419(11) 0.0484(12) 0.0404(11) 0.0105(9) 0.0157(9) 0.0100(9)
O3 0.0401(10) 0.0272(9) 0.0288(9) 0.0018(7) 0.0165(8) 0.0048(7)
O4 0.0445(11) 0.0369(10) 0.0319(10) 0.0061(8) 0.0197(8) 0.0050(8)
O5 0.0844(16) 0.0372(12) 0.0586(13) 0.0010(10) 0.0331(12) 0.0188(11)
O6 0.0929(17) 0.0437(12) 0.0474(13) -0.0018(9) 0.0434(12) 0.0049(11)
C1 0.0326(13) 0.0286(12) 0.0251(12) -0.0022(10) 0.0132(11) 0.0002(10)
C2 0.0378(15) 0.0348(14) 0.0393(15) 0.0011(12) 0.0199(13) 0.0006(11)
C3 0.0437(16) 0.0415(16) 0.0386(16) 0.0014(12) 0.0222(14) -0.0083(12)
C4 0.0527(17) 0.0308(15) 0.0374(15) 0.0015(12) 0.0178(14) -0.0059(12)
C5 0.0514(17) 0.0289(13) 0.0358(14) 0.0030(11) 0.0206(13) 0.0065(12)
C6 0.0426(18) 0.066(2) 0.060(2) 0.0109(18) 0.0213(17) 0.0136(16)
C7 0.0346(13) 0.0305(13) 0.0248(12) -0.0011(10) 0.0130(11) 0.0005(10)
C8 0.0336(13) 0.0270(12) 0.0311(13) 0.0013(10) 0.0149(11) -0.0006(10)
C9 0.0424(15) 0.0426(15) 0.0368(14) -0.0011(12) 0.0223(12) 0.0017(12)
C10 0.0491(19) 0.086(3) 0.0552(19) -0.0110(18) 0.0318(16) -0.0060(17)
C11 0.077(3) 0.173(5) 0.096(3) -0.052(3) 0.063(3) -0.061(3)
C12 0.049(2) 0.108(3) 0.062(2) -0.025(2) 0.0248(17) -0.030(2)
C13 0.0461(16) 0.0545(18) 0.0386(15) -0.0087(13) 0.0230(13) -0.0105(14)
C14 0.0247(12) 0.0289(13) 0.0298(13) 0.0034(10) 0.0111(10) -0.0028(9)
C15 0.0215(11) 0.0278(12) 0.0302(12) 0.0019(10) 0.0099(10) -0.0019(9)
C16 0.0309(13) 0.0270(13) 0.0302(13) 0.0044(10) 0.0123(10) 0.0006(10)
C17 0.0315(13) 0.0339(14) 0.0305(13) 0.0023(10) 0.0147(11) -0.0008(10)
C18 0.0285(12) 0.0302(13) 0.0342(13) -0.0032(10) 0.0146(10) -0.0028(10)
C19 0.0303(13) 0.0267(13) 0.0405(14) 0.0047(11) 0.0155(11) -0.0005(10)
C20 0.0273(12) 0.0331(13) 0.0300(13) 0.0041(10) 0.0130(10) -0.0029(10)

loop_
_atom_type_symbol
_atom_type_description
_atom_type_scat_dispersion_real
_atom_type_scat_dispersion_imag
_atom_type_scat_source
C C 0.0033 0.0016 'International Tables Vol C Tables 4.2.6.8 and 6.1.1.4'
H H 0.0000 0.0000 'International Tables Vol C Tables 4.2.6.8 and 6.1.1.4'
N N 0.0061 0.0033 'International Tables Vol C Tables 4.2.6.8 and 6.1.1.4'
O O 0.0106 0.0060 'International Tables Vol C Tables 4.2.6.8 and 6.1.1.4'

loop_
_geom_angle_atom_site_label_1
_geom_angle_atom_site_label_2
_geom_angle_atom_site_label_3
_geom_angle
O6 N1 O5 123.2(2)
O6 N1 C18 118.3(2)
O5 N1 C18 118.5(2)
C5 O1 C1 112.44(18)
C5 O2 C6 113.6(2)
C14 O3 C7 115.93(18)
O1 C1 C2 110.2(2)
O1 C1 C7 104.80(18)
C2 C1 C7 115.7(2)
C1 C2 C3 109.9(2)
C4 C3 C2 109.9(2)
C5 C4 C3 111.9(2)
O2 C5 O1 111.4(2)
O2 C5 C4 108.3(2)
O1 C5 C4 112.0(2)
O3 C7 C8 110.58(19)
O3 C7 C1 104.04(18)
C8 C7 C1 113.6(2)
C13 C8 C9 122.5(2)
C13 C8 C7 120.4(2)
C9 C8 C7 117.1(2)
C8 C9 C10 115.7(2)
C11 C10 C9 115.4(3)
C10 C11 C12 117.6(4)
C11 C12 C13 113.2(3)
C8 C13 C12 121.7(3)
O4 C14 O3 124.2(2)
O4 C14 C15 124.2(2)
O3 C14 C15 111.62(19)
C16 C15 C20 120.0(2)
C16 C15 C14 122.4(2)
C20 C15 C14 117.6(2)
C17 C16 C15 120.3(2)
C16 C17 C18 118.1(2)
C17 C18 C19 123.1(2)
C17 C18 N1 118.6(2)
C19 C18 N1 118.3(2)
C20 C19 C18 118.2(2)
C19 C20 C15 120.3(2)

loop_
_geom_bond_atom_site_label_1
_geom_bond_atom_site_label_2
_geom_bond_distance
N1 O6 1.219(3)
N1 O5 1.221(3)
N1 C18 1.476(3)
O1 C5 1.426(3)
O1 C1 1.438(3)
O2 C5 1.403(3)
O2 C6 1.422(4)
O3 C14 1.341(3)
O3 C7 1.459(3)
O4 C14 1.205(3)
C1 C2 1.514(4)
C1 C7 1.522(3)
C2 C3 1.524(4)
C3 C4 1.519(4)
C4 C5 1.511(4)
C7 C8 1.511(3)
C8 C13 1.358(4)
C8 C9 1.461(3)
C9 C10 1.502(4)
C10 C11 1.428(5)
C11 C12 1.464(5)
C12 C13 1.492(4)
C14 C15 1.492(3)
C15 C16 1.395(3)
C15 C20 1.399(3)
C16 C17 1.380(4)
C17 C18 1.381(3)
C18 C19 1.385(4)
C19 C20 1.376(4)

loop_
_geom_torsion_atom_site_label_1
_geom_torsion_atom_site_label_2
_geom_torsion_atom_site_label_3
_geom_torsion_atom_site_label_4
_geom_torsion
C5 O1 C1 C2 61.2(3)
C5 O1 C1 C7 -173.71(19)
O1 C1 C2 C3 -59.0(3)
C7 C1 C2 C3 -177.6(2)
C1 C2 C3 C4 53.8(3)
C2 C3 C4 C5 -50.5(3)
C6 O2 C5 O1 59.6(3)
C6 O2 C5 C4 -176.7(2)
C1 O1 C5 O2 63.9(3)
C1 O1 C5 C4 -57.6(3)
C3 C4 C5 O2 -71.1(3)
C3 C4 C5 O1 52.2(3)
C14 O3 C7 C8 -72.1(2)
C14 O3 C7 C1 165.49(19)
O1 C1 C7 O3 -178.46(18)
C2 C1 C7 O3 -56.9(3)
O1 C1 C7 C8 61.2(2)
C2 C1 C7 C8 -177.2(2)
O3 C7 C8 C13 -40.8(3)
C1 C7 C8 C13 75.7(3)
O3 C7 C8 C9 138.2(2)
C1 C7 C8 C9 -105.2(3)
C13 C8 C9 C10 -6.6(4)
C7 C8 C9 C10 174.4(3)
C8 C9 C10 C11 26.9(5)
C9 C10 C11 C12 -44.1(6)
C10 C11 C12 C13 38.6(6)
C9 C8 C13 C12 2.3(5)
C7 C8 C13 C12 -178.7(3)
C11 C12 C13 C8 -17.4(6)
C7 O3 C14 O4 -4.5(3)
C7 O3 C14 C15 175.54(18)
O4 C14 C15 C16 -175.1(2)
O3 C14 C15 C16 4.9(3)
O4 C14 C15 C20 4.7(3)
O3 C14 C15 C20 -175.32(19)
C20 C15 C16 C17 1.1(3)
C14 C15 C16 C17 -179.1(2)
C15 C16 C17 C18 -0.7(4)
C16 C17 C18 C19 0.0(4)
C16 C17 C18 N1 -179.3(2)
O6 N1 C18 C17 -10.3(4)
O5 N1 C18 C17 168.9(2)
O6 N1 C18 C19 170.3(2)
O5 N1 C18 C19 -10.5(3)
C17 C18 C19 C20 0.3(4)
N1 C18 C19 C20 179.6(2)
C18 C19 C20 C15 0.1(4)
C16 C15 C20 C19 -0.8(4)
C14 C15 C20 C19 179.4(2)
